data_7208152
loop_
_publ_author_name
'S\'anchez, Ignacio'
'Campo, Jos\'e Antonio'
'Heras, Jos\'e Vicente'
'Rosario Torres, M.'
'Cano, Mercedes'

_publ_section_title
;
 Pyrazolium salts as a new class of ionic liquid crystals
;
_journal_issue 26
_journal_name_full 'Journal of Materials Chemistry'
_journal_page_first 13239
_journal_paper_doi 10.1039/c2jm31939j
_journal_volume 22
_journal_year 2012
_chemical_formula_sum 'C11 H11 F3 N2 O4 S'
_chemical_formula_weight 324.28
_chemical_name_systematic
;
?
;
_space_group_IT_number 2
_symmetry_cell_setting triclinic
_symmetry_space_group_name_Hall '-P 1'
_symmetry_space_group_name_H-M 'P -1'
_atom_sites_solution_hydrogens geom
_atom_sites_solution_primary direct
_atom_sites_solution_secondary difmap
_audit_creation_method SHELXL-97
_cell_angle_alpha 70.910(10)
_cell_angle_beta 83.266(12)
_cell_angle_gamma 89.319(12)
_cell_formula_units_Z 2
_cell_length_a 6.344(4)
_cell_length_b 10.275(6)
_cell_length_c 11.844(7)
_cell_measurement_reflns_used 830
_cell_measurement_temperature 296(2)
_cell_measurement_theta_max 19.30
_cell_measurement_theta_min 3.21
_cell_volume 724.3(8)
_computing_cell_refinement 'Bruker SMART'
_computing_data_collection 'Bruker SMART'
_computing_data_reduction 'Bruker SAINT'
_computing_molecular_graphics 'Bruker SHELXTL'
_computing_publication_material 'Bruker SHELXTL'
_computing_structure_refinement 'SHELXL-97 (Sheldrick, 1997)'
_computing_structure_solution 'SHELXS-97 (Sheldrick, 1990)'
_diffrn_ambient_temperature 296(2)
_diffrn_measured_fraction_theta_full 0.973
_diffrn_measured_fraction_theta_max 0.973
_diffrn_measurement_device_type 'CCD area detector'
_diffrn_measurement_method 'phi and omega scans'
_diffrn_radiation_monochromator graphite
_diffrn_radiation_source 'fine-focus sealed tube'
_diffrn_radiation_type MoK\a
_diffrn_radiation_wavelength 0.71073
_diffrn_reflns_av_R_equivalents 0.0959
_diffrn_reflns_av_sigmaI/netI 0.1272
_diffrn_reflns_limit_h_max 7
_diffrn_reflns_limit_h_min -7
_diffrn_reflns_limit_k_max 10
_diffrn_reflns_limit_k_min -12
_diffrn_reflns_limit_l_max 14
_diffrn_reflns_limit_l_min -11
_diffrn_reflns_number 5594
_diffrn_reflns_theta_full 25.00
_diffrn_reflns_theta_max 25.00
_diffrn_reflns_theta_min 1.83
_exptl_absorpt_coefficient_mu 0.273
_exptl_absorpt_correction_type none
_exptl_crystal_colour colorless
_exptl_crystal_density_diffrn 1.487
_exptl_crystal_density_method 'not measured'
_exptl_crystal_description prismatic
_exptl_crystal_F_000 332
_exptl_crystal_size_max 0.38
_exptl_crystal_size_mid 0.20
_exptl_crystal_size_min 0.04
_refine_diff_density_max 0.331
_refine_diff_density_min -0.230
_refine_diff_density_rms 0.061
_refine_ls_extinction_method none
_refine_ls_goodness_of_fit_ref 0.979
_refine_ls_hydrogen_treatment constr
_refine_ls_matrix_type full
_refine_ls_number_parameters 192
_refine_ls_number_reflns 2489
_refine_ls_number_restraints 0
_refine_ls_restrained_S_all 0.979
_refine_ls_R_factor_all 0.1514
_refine_ls_R_factor_gt 0.0641
_refine_ls_shift/su_max 0.000
_refine_ls_shift/su_mean 0.000
_refine_ls_structure_factor_coef Fsqd
_refine_ls_weighting_details 'calc w=1/[\s^2^(Fo^2^)+(0.0550P)^2^+0.0000P] where P=(Fo^2^+2Fc^2^)/3'
_refine_ls_weighting_scheme calc
_refine_ls_wR_factor_gt 0.1400
_refine_ls_wR_factor_ref 0.1681
_reflns_number_gt 1029
_reflns_number_total 2489
_reflns_threshold_expression >2sigma(I)
_cod_data_source_file c2jm31939j.txt
_cod_data_source_block C11H11F3N2O4S
_cod_depositor_comments
;
The following automatic conversions were performed:

'_symmetry_cell_setting' value 'Triclinic' changed to 'triclinic'
according to /home/saulius/struct/CIF-dictionaries/cif_core.dic
dictionary named 'cif_core.dic' version 2.4.1 from 2010-06-29.

Automatic conversion script
Id: cif_fix_values 1891 2012-01-12 08:04:46Z andrius 
;
_cod_original_cell_volume 724.3(7)
_cod_original_sg_symbol_H-M P-1
_cod_database_code 7208152

loop_
_symmetry_equiv_pos_as_xyz
'x, y, z'
'-x, -y, -z'

loop_
_atom_site_label
_atom_site_type_symbol
_atom_site_fract_x
_atom_site_fract_y
_atom_site_fract_z
_atom_site_U_iso_or_equiv
_atom_site_adp_type
_atom_site_occupancy
_atom_site_symmetry_multiplicity
_atom_site_calc_flag
_atom_site_refinement_flags
O2 O 0.4991(5) 0.4967(4) 0.8560(4) 0.1043(13) Uani 1 1 d .
N1 N 0.3738(6) 0.7333(4) 0.9095(3) 0.0637(11) Uani 1 1 d .
H1 H 0.4378 0.6434 0.8979 0.116(18) Uiso 1 1 d R
N2 N 0.1897(6) 0.7237(4) 0.9819(4) 0.0689(12) Uani 1 1 d .
H2 H 0.1254 0.6286 1.0361 0.17(3) Uiso 1 1 d R
C3 C 0.1511(7) 0.8460(5) 0.9940(5) 0.0745(15) Uani 1 1 d .
H3 H 0.0339 0.8670 1.0393 0.089 Uiso 1 1 calc R
C4 C 0.3133(7) 0.9362(5) 0.9284(4) 0.0690(15) Uani 1 1 d .
H4 H 0.3260 1.0288 0.9210 0.083 Uiso 1 1 calc R
C5 C 0.4546(7) 0.8631(5) 0.8754(4) 0.0560(12) Uani 1 1 d .
C6 C 0.6582(7) 0.9041(5) 0.8014(4) 0.0595(13) Uani 1 1 d .
C7 C 0.7244(7) 1.0413(5) 0.7557(4) 0.0756(15) Uani 1 1 d .
H7 H 0.6370 1.1077 0.7723 0.091 Uiso 1 1 calc R
C8 C 0.9189(9) 1.0819(6) 0.6853(5) 0.0872(17) Uani 1 1 d .
H8 H 0.9619 1.1743 0.6557 0.105 Uiso 1 1 calc R
C9 C 1.0467(8) 0.9833(8) 0.6604(5) 0.0846(18) Uani 1 1 d .
C10 C 0.9859(8) 0.8461(7) 0.7051(5) 0.0932(19) Uani 1 1 d .
H10 H 1.0744 0.7804 0.6882 0.112 Uiso 1 1 calc R
C11 C 0.7955(8) 0.8069(5) 0.7743(5) 0.0790(16) Uani 1 1 d .
H11 H 0.7554 0.7140 0.8043 0.095 Uiso 1 1 calc R
C12 C 1.3227(10) 1.1423(8) 0.5475(6) 0.136(3) Uani 1 1 d .
H12A H 1.2262 1.1983 0.4965 0.204 Uiso 1 1 calc R
H12B H 1.4592 1.1460 0.5018 0.204 Uiso 1 1 calc R
H12C H 1.3361 1.1760 0.6130 0.204 Uiso 1 1 calc R
C13 C 0.3242(16) 0.4784(8) 0.6781(7) 0.126(3) Uani 1 1 d .
F1 F 0.1628(13) 0.4332(6) 0.6466(5) 0.222(3) Uani 1 1 d .
F2 F 0.5026(9) 0.4317(5) 0.6336(4) 0.199(2) Uani 1 1 d .
F3 F 0.3390(9) 0.6140(5) 0.6304(4) 0.187(2) Uani 1 1 d .
O1 O 1.2457(6) 1.0076(5) 0.5925(4) 0.1165(15) Uani 1 1 d .
O3 O 0.1214(5) 0.4766(3) 0.8804(3) 0.0897(12) Uani 1 1 d .
O4 O 0.3288(5) 0.2801(3) 0.8738(3) 0.0913(12) Uani 1 1 d .
S1 S 0.3167(2) 0.42614(13) 0.83967(12) 0.0675(5) Uani 1 1 d .

loop_
_atom_site_aniso_label
_atom_site_aniso_U_11
_atom_site_aniso_U_22
_atom_site_aniso_U_33
_atom_site_aniso_U_23
_atom_site_aniso_U_13
_atom_site_aniso_U_12
O2 0.082(3) 0.076(3) 0.175(4) -0.069(3) -0.011(2) -0.004(2)
N1 0.064(3) 0.045(3) 0.082(3) -0.021(2) -0.004(2) 0.000(2)
N2 0.065(3) 0.048(3) 0.089(3) -0.019(2) 0.000(2) -0.005(2)
C3 0.061(3) 0.056(3) 0.106(4) -0.031(3) 0.010(3) -0.002(3)
C4 0.057(3) 0.053(3) 0.106(4) -0.040(3) -0.003(3) -0.003(2)
C5 0.055(3) 0.044(3) 0.070(3) -0.019(3) -0.007(2) 0.001(2)
C6 0.054(3) 0.056(3) 0.069(4) -0.020(3) -0.010(2) 0.000(2)
C7 0.067(3) 0.063(4) 0.091(4) -0.019(3) -0.002(3) -0.009(3)
C8 0.081(4) 0.079(4) 0.093(4) -0.019(3) -0.004(3) -0.021(3)
C9 0.054(3) 0.126(6) 0.078(4) -0.042(4) 0.001(3) -0.014(4)
C10 0.067(4) 0.103(5) 0.121(5) -0.058(4) 0.007(3) 0.002(3)
C11 0.066(3) 0.079(4) 0.097(4) -0.038(3) -0.003(3) 0.001(3)
C12 0.129(6) 0.139(7) 0.122(6) -0.021(5) 0.001(4) -0.047(5)
C13 0.186(8) 0.082(6) 0.089(6) -0.013(5) 0.021(6) 0.018(5)
F1 0.337(9) 0.199(6) 0.178(5) -0.089(4) -0.146(6) 0.026(5)
F2 0.282(6) 0.179(4) 0.120(4) -0.059(3) 0.068(4) 0.045(4)
F3 0.315(6) 0.101(3) 0.101(3) 0.009(3) 0.031(3) 0.022(3)
O1 0.093(3) 0.134(4) 0.119(4) -0.045(3) 0.013(3) -0.025(3)
O3 0.077(2) 0.068(2) 0.119(3) -0.039(2) 0.033(2) -0.0099(18)
O4 0.119(3) 0.041(2) 0.111(3) -0.025(2) 0.001(2) -0.0012(18)
S1 0.0811(10) 0.0457(8) 0.0745(10) -0.0247(7) 0.0115(7) -0.0079(7)

loop_
_atom_type_symbol
_atom_type_description
_atom_type_scat_dispersion_real
_atom_type_scat_dispersion_imag
_atom_type_scat_source
C C 0.0033 0.0016 'International Tables Vol C Tables 4.2.6.8 and 6.1.1.4'
H H 0.0000 0.0000 'International Tables Vol C Tables 4.2.6.8 and 6.1.1.4'
N N 0.0061 0.0033 'International Tables Vol C Tables 4.2.6.8 and 6.1.1.4'
O O 0.0106 0.0060 'International Tables Vol C Tables 4.2.6.8 and 6.1.1.4'
F F 0.0171 0.0103 'International Tables Vol C Tables 4.2.6.8 and 6.1.1.4'
S S 0.1246 0.1234 'International Tables Vol C Tables 4.2.6.8 and 6.1.1.4'

loop_
_geom_angle_atom_site_label_1
_geom_angle_atom_site_label_2
_geom_angle_atom_site_label_3
_geom_angle
N2 N1 C5 109.3(4)
N2 N1 H1 118.9
C5 N1 H1 131.3
C3 N2 N1 108.6(4)
C3 N2 H2 128.0
N1 N2 H2 120.7
N2 C3 C4 108.5(4)
N2 C3 H3 125.8
C4 C3 H3 125.8
C3 C4 C5 107.0(4)
C3 C4 H4 126.5
C5 C4 H4 126.5
N1 C5 C4 106.6(4)
N1 C5 C6 122.3(4)
C4 C5 C6 131.1(4)
C7 C6 C11 117.5(4)
C7 C6 C5 120.8(4)
C11 C6 C5 121.8(4)
C6 C7 C8 121.4(5)
C6 C7 H7 119.3
C8 C7 H7 119.3
C9 C8 C7 119.0(5)
C9 C8 H8 120.5
C7 C8 H8 120.5
C10 C9 O1 113.3(6)
C10 C9 C8 121.0(5)
O1 C9 C8 125.7(6)
C9 C10 C11 119.8(5)
C9 C10 H10 120.1
C11 C10 H10 120.1
C10 C11 C6 121.4(5)
C10 C11 H11 119.3
C6 C11 H11 119.3
O1 C12 H12A 109.5
O1 C12 H12B 109.5
H12A C12 H12B 109.5
O1 C12 H12C 109.5
H12A C12 H12C 109.5
H12B C12 H12C 109.5
F1 C13 F3 109.9(8)
F1 C13 F2 110.1(8)
F3 C13 F2 105.7(7)
F1 C13 S1 112.0(6)
F3 C13 S1 110.6(6)
F2 C13 S1 108.3(6)
C12 O1 C9 117.2(5)
O4 S1 O2 115.6(2)
O4 S1 O3 115.5(2)
O2 S1 O3 112.4(2)
O4 S1 C13 103.1(3)
O2 S1 C13 103.3(4)
O3 S1 C13 105.1(3)

loop_
_geom_bond_atom_site_label_1
_geom_bond_atom_site_label_2
_geom_bond_distance
O2 S1 1.437(3)
N1 N2 1.350(5)
N1 C5 1.349(5)
N1 H1 1.0477
N2 C3 1.327(5)
N2 H2 1.0352
C3 C4 1.374(6)
C3 H3 0.9300
C4 C5 1.387(6)
C4 H4 0.9300
C5 C6 1.456(6)
C6 C7 1.385(6)
C6 C11 1.408(6)
C7 C8 1.391(6)
C7 H7 0.9300
C8 C9 1.375(7)
C8 H8 0.9300
C9 C10 1.376(7)
C9 O1 1.393(6)
C10 C11 1.363(6)
C10 H10 0.9300
C11 H11 0.9300
C12 O1 1.382(6)
C12 H12A 0.9600
C12 H12B 0.9600
C12 H12C 0.9600
C13 F1 1.272(9)
C13 F3 1.320(7)
C13 F2 1.342(8)
C13 S1 1.805(8)
O3 S1 1.430(3)
O4 S1 1.424(3)

loop_
_geom_hbond_atom_site_label_D
_geom_hbond_atom_site_label_H
_geom_hbond_atom_site_label_A
_geom_hbond_distance_DH
_geom_hbond_distance_HA
_geom_hbond_distance_DA
_geom_hbond_angle_DHA
_geom_hbond_site_symmetry_A
N1 H1 O2 1.05 1.76 2.791(5) 166.6 .
N2 H2 O3 1.04 1.89 2.817(5) 147.2 2_567
C4 H4 O4 0.93 2.46 3.378(6) 171.0 1_565

loop_
_geom_torsion_atom_site_label_1
_geom_torsion_atom_site_label_2
_geom_torsion_atom_site_label_3
_geom_torsion_atom_site_label_4
_geom_torsion
C5 N1 N2 C3 0.3(5)
N1 N2 C3 C4 -0.1(6)
N2 C3 C4 C5 -0.2(6)
N2 N1 C5 C4 -0.4(5)
N2 N1 C5 C6 177.0(4)
C3 C4 C5 N1 0.4(5)
C3 C4 C5 C6 -176.8(5)
N1 C5 C6 C7 171.9(4)
C4 C5 C6 C7 -11.3(8)
N1 C5 C6 C11 -8.5(7)
C4 C5 C6 C11 168.2(5)
C11 C6 C7 C8 0.1(7)
C5 C6 C7 C8 179.7(5)
C6 C7 C8 C9 0.5(8)
C7 C8 C9 C10 -0.9(9)
C7 C8 C9 O1 -179.4(5)
O1 C9 C10 C11 179.3(5)
C8 C9 C10 C11 0.6(9)
C9 C10 C11 C6 0.0(9)
C7 C6 C11 C10 -0.4(8)
C5 C6 C11 C10 -179.9(5)
C10 C9 O1 C12 -177.8(6)
C8 C9 O1 C12 0.9(8)
F1 C13 S1 O4 64.3(7)
F3 C13 S1 O4 -172.8(6)
F2 C13 S1 O4 -57.4(7)
F1 C13 S1 O2 -175.1(6)
F3 C13 S1 O2 -52.1(7)
F2 C13 S1 O2 63.3(7)
F1 C13 S1 O3 -57.1(7)
F3 C13 S1 O3 65.9(7)
F2 C13 S1 O3 -178.7(6)
